data_4089408
loop_
_publ_author_name
'Hannigan, Steven F.'
'Lum, June S.'
'Bacon, Jeffrey W.'
'Moore, Curtis'
'Golen, James A.'
'Rheingold, Arnold L.'
'Doerrer, Linda H.'

_publ_section_title
;
 Room Temperature Stable Organocuprate Copper(III) Complex
;
_journal_issue 12
_journal_name_full Organometallics
_journal_page_first 3429
_journal_paper_doi 10.1021/om4000538
_journal_volume 32
_journal_year 2013
_chemical_formula_sum 'C24 H33 Cu F18 K O9'
_chemical_formula_weight 910.14
_space_group_IT_number 33
_space_group_name_Hall 'P 2c -2n'
_space_group_name_H-M_alt 'P n a 21'
_symmetry_cell_setting orthorhombic
_symmetry_space_group_name_H-M 'P n a 21'
_atom_sites_solution_hydrogens geom
_atom_sites_solution_primary direct
_atom_sites_solution_secondary difmap
_audit_creation_method SHELXL-97
_cell_angle_alpha 90.00
_cell_angle_beta 90.00
_cell_angle_gamma 90.00
_cell_formula_units_Z 4
_cell_length_a 22.1068(11)
_cell_length_b 8.5756(4)
_cell_length_c 18.6294(9)
_cell_measurement_reflns_used 8513
_cell_measurement_temperature 200(2)
_cell_measurement_theta_max 25.34
_cell_measurement_theta_min 2.38
_cell_volume 3531.7(3)
_computing_cell_refinement 'Bruker SAINT'
_computing_data_collection 'Bruker APEX2'
_computing_data_reduction 'Bruker SAINT'
_computing_molecular_graphics 'Bruker SHELXTL'
_computing_publication_material 'Bruker SHELXTL'
_computing_structure_refinement 'SHELXL-97 (Sheldrick, 1997)'
_computing_structure_solution 'SHELXS-97 (Sheldrick, 1990)'
_diffrn_ambient_temperature 200(2)
_diffrn_measured_fraction_theta_full 1.000
_diffrn_measured_fraction_theta_max 1.000
_diffrn_measurement_device_type 'Bruker APEX-II CCD'
_diffrn_measurement_method '\f and \w scans'
_diffrn_radiation_monochromator graphite
_diffrn_radiation_source 'fine-focus sealed tube'
_diffrn_radiation_type MoK\a
_diffrn_radiation_wavelength 0.71073
_diffrn_reflns_av_R_equivalents 0.0280
_diffrn_reflns_av_sigmaI/netI 0.0316
_diffrn_reflns_limit_h_max 26
_diffrn_reflns_limit_h_min -21
_diffrn_reflns_limit_k_max 7
_diffrn_reflns_limit_k_min -10
_diffrn_reflns_limit_l_max 22
_diffrn_reflns_limit_l_min -18
_diffrn_reflns_number 14706
_diffrn_reflns_theta_full 25.00
_diffrn_reflns_theta_max 25.36
_diffrn_reflns_theta_min 1.84
_exptl_absorpt_coefficient_mu 0.877
_exptl_absorpt_correction_T_max 0.8989
_exptl_absorpt_correction_T_min 0.7117
_exptl_absorpt_correction_type multi-scan
_exptl_absorpt_process_details sadabs
_exptl_crystal_colour green
_exptl_crystal_density_diffrn 1.712
_exptl_crystal_density_method 'not measured'
_exptl_crystal_description block
_exptl_crystal_F_000 1836
_exptl_crystal_size_max 0.44
_exptl_crystal_size_mid 0.40
_exptl_crystal_size_min 0.32
_refine_diff_density_max 0.418
_refine_diff_density_min -0.362
_refine_diff_density_rms 0.066
_refine_ls_abs_structure_details 'Flack H D (1983), Acta Cryst. A39, 876-881'
_refine_ls_abs_structure_Flack 0.479(10)
_refine_ls_extinction_method none
_refine_ls_goodness_of_fit_ref 1.033
_refine_ls_hydrogen_treatment constr
_refine_ls_matrix_type full
_refine_ls_number_parameters 479
_refine_ls_number_reflns 5690
_refine_ls_number_restraints 1
_refine_ls_restrained_S_all 1.033
_refine_ls_R_factor_all 0.0290
_refine_ls_R_factor_gt 0.0277
_refine_ls_shift/su_max 0.006
_refine_ls_shift/su_mean 0.001
_refine_ls_structure_factor_coef Fsqd
_refine_ls_weighting_details 'calc w=1/[\s^2^(Fo^2^)+(0.0470P)^2^+0.4600P] where P=(Fo^2^+2Fc^2^)/3'
_refine_ls_weighting_scheme calc
_refine_ls_wR_factor_gt 0.0719
_refine_ls_wR_factor_ref 0.0729
_reflns_number_gt 5499
_reflns_number_total 5690
_reflns_threshold_expression >2sigma(I)
_cod_data_source_file om4000538_si_002.cif
_cod_data_source_block lhd290_compound_2_Cu3_ACIE
_cod_depositor_comments
;
The following automatic conversions were performed:

data item '_symmetry_cell_setting' value 'Orthorhombic' was changed
to 'orthorhombic' in accordance with the
/home/saulius/struct/COD-crude-data/automatic-downloads/DataCite-retrospective/ACS/depositions/lib/dictionaries/cif_core.dic
dictionary named 'cif_core.dic' version 2.4.2 last updated on
2011-04-26.

Automatic conversion script
Id: cif_fix_values 6909 2019-04-08 15:41:33Z antanas 
;
_cod_original_sg_symbol_H-M Pna2(1)
_cod_database_code 4089408

loop_
_symmetry_equiv_pos_as_xyz
'x, y, z'
'-x, -y, z+1/2'
'-x+1/2, y+1/2, z+1/2'
'x+1/2, -y+1/2, z'

loop_
_atom_site_label
_atom_site_type_symbol
_atom_site_fract_x
_atom_site_fract_y
_atom_site_fract_z
_atom_site_U_iso_or_equiv
_atom_site_adp_type
_atom_site_occupancy
_atom_site_symmetry_multiplicity
_atom_site_calc_flag
_atom_site_refinement_flags
Cu1 Cu 0.353787(11) 0.73955(3) 0.50451(2) 0.01917(8) Uani 1 1 d .
K1 K 0.47375(2) 0.36329(5) 0.49721(3) 0.02042(11) Uani 1 1 d .
F1 F 0.18115(8) 0.8848(3) 0.56515(10) 0.0510(5) Uani 1 1 d .
F2 F 0.17442(8) 0.8387(2) 0.67867(10) 0.0420(4) Uani 1 1 d .
F3 F 0.22664(9) 1.03284(18) 0.64063(11) 0.0488(5) Uani 1 1 d .
F4 F 0.27397(9) 0.7227(2) 0.74645(9) 0.0421(4) Uani 1 1 d .
F5 F 0.32425(9) 0.9198(2) 0.70927(10) 0.0489(5) Uani 1 1 d .
F6 F 0.35412(8) 0.6895(3) 0.68299(11) 0.0482(5) Uani 1 1 d .
F7 F 0.49530(14) 0.7906(3) 0.62142(12) 0.0688(7) Uani 1 1 d .
F8 F 0.54212(9) 0.6126(2) 0.56360(12) 0.0503(5) Uani 1 1 d .
F9 F 0.57285(9) 0.8504(2) 0.55848(13) 0.0556(6) Uani 1 1 d .
F10 F 0.56035(9) 0.8521(2) 0.41430(14) 0.0565(6) Uani 1 1 d .
F11 F 0.53479(9) 0.6112(2) 0.42093(12) 0.0535(6) Uani 1 1 d .
F12 F 0.47596(12) 0.7786(3) 0.36979(12) 0.0692(7) Uani 1 1 d .
F13 F 0.19213(10) 0.6638(3) 0.43668(11) 0.0641(7) Uani 1 1 d .
F14 F 0.17787(9) 0.7373(3) 0.32790(11) 0.0522(6) Uani 1 1 d .
F15 F 0.22671(10) 0.5244(2) 0.35019(12) 0.0609(6) Uani 1 1 d .
F16 F 0.27369(8) 0.8395(2) 0.25288(9) 0.0404(4) Uani 1 1 d .
F17 F 0.32326(10) 0.6316(2) 0.27717(9) 0.0474(5) Uani 1 1 d .
F18 F 0.35918(8) 0.8531(3) 0.30614(11) 0.0480(5) Uani 1 1 d .
O1 O 0.58548(9) 0.2814(2) 0.56620(11) 0.0261(4) Uani 1 1 d .
O2 O 0.57742(9) 0.2408(2) 0.41873(11) 0.0269(5) Uani 1 1 d .
O3 O 0.46967(9) 0.2885(2) 0.34748(12) 0.0296(5) Uani 1 1 d .
O4 O 0.36502(9) 0.2508(2) 0.43207(13) 0.0281(5) Uani 1 1 d .
O5 O 0.36891(8) 0.3266(2) 0.58120(11) 0.0298(5) Uani 1 1 d .
O6 O 0.48124(10) 0.2783(3) 0.64787(12) 0.0319(5) Uani 1 1 d .
O7 O 0.30434(8) 0.8436(2) 0.56691(10) 0.0245(4) Uani 1 1 d .
O8 O 0.43444(7) 0.67910(17) 0.50176(12) 0.0256(4) Uani 1 1 d .
O9 O 0.31629(9) 0.6799(2) 0.42103(11) 0.0315(4) Uani 1 1 d .
C1 C 0.63400(12) 0.2158(4) 0.52590(17) 0.0298(7) Uani 1 1 d .
H1A H 0.6295 0.1011 0.5232 0.036 Uiso 1 1 calc R
H1B H 0.6731 0.2396 0.5494 0.036 Uiso 1 1 calc R
C2 C 0.63260(13) 0.2837(4) 0.45299(18) 0.0318(7) Uani 1 1 d .
H2D H 0.6356 0.3987 0.4560 0.038 Uiso 1 1 calc R
H2E H 0.6674 0.2447 0.4247 0.038 Uiso 1 1 calc R
C3 C 0.57674(14) 0.2765(4) 0.34517(18) 0.0354(7) Uani 1 1 d .
H3A H 0.6120 0.2280 0.3212 0.042 Uiso 1 1 calc R
H3B H 0.5792 0.3908 0.3384 0.042 Uiso 1 1 calc R
C4 C 0.51903(15) 0.2153(4) 0.31294(17) 0.0370(7) Uani 1 1 d .
H4A H 0.5180 0.2380 0.2608 0.044 Uiso 1 1 calc R
H4B H 0.5166 0.1010 0.3195 0.044 Uiso 1 1 calc R
C5 C 0.41342(15) 0.2368(4) 0.31865(19) 0.0366(7) Uani 1 1 d .
H5A H 0.4109 0.1216 0.3213 0.044 Uiso 1 1 calc R
H5B H 0.4102 0.2681 0.2677 0.044 Uiso 1 1 calc R
C6 C 0.36282(13) 0.3081(4) 0.36098(19) 0.0367(8) Uani 1 1 d .
H6A H 0.3669 0.4231 0.3612 0.044 Uiso 1 1 calc R
H6B H 0.3235 0.2811 0.3388 0.044 Uiso 1 1 calc R
C7 C 0.31347(12) 0.3006(3) 0.47290(18) 0.0322(7) Uani 1 1 d .
H7A H 0.2761 0.2567 0.4517 0.039 Uiso 1 1 calc R
H7B H 0.3104 0.4158 0.4716 0.039 Uiso 1 1 calc R
C8 C 0.31979(13) 0.2471(3) 0.54821(19) 0.0304(7) Uani 1 1 d .
H8A H 0.2820 0.2685 0.5749 0.037 Uiso 1 1 calc R
H8B H 0.3272 0.1333 0.5492 0.037 Uiso 1 1 calc R
C9 C 0.37538(17) 0.2854(4) 0.6550(2) 0.0429(8) Uani 1 1 d .
H9A H 0.3761 0.1705 0.6599 0.051 Uiso 1 1 calc R
H9B H 0.3405 0.3258 0.6827 0.051 Uiso 1 1 calc R
C10 C 0.43255(14) 0.3523(4) 0.68401(17) 0.0417(8) Uani 1 1 d .
H10A H 0.4338 0.4662 0.6756 0.050 Uiso 1 1 calc R
H10B H 0.4353 0.3332 0.7363 0.050 Uiso 1 1 calc R
C11 C 0.53836(13) 0.3165(4) 0.67920(16) 0.0348(6) Uani 1 1 d .
H11A H 0.5390 0.2856 0.7304 0.042 Uiso 1 1 calc R
H11B H 0.5456 0.4302 0.6762 0.042 Uiso 1 1 calc R
C12 C 0.58622(14) 0.2302(3) 0.63865(17) 0.0310(7) Uani 1 1 d .
H12A H 0.6264 0.2507 0.6602 0.037 Uiso 1 1 calc R
H12B H 0.5784 0.1166 0.6409 0.037 Uiso 1 1 calc R
C13 C 0.21260(13) 0.8852(3) 0.62664(16) 0.0336(7) Uani 1 1 d .
C14 C 0.26835(14) 0.7787(3) 0.61967(16) 0.0242(6) Uani 1 1 d .
C15 C 0.30441(14) 0.7799(4) 0.69026(17) 0.0319(7) Uani 1 1 d .
C16 C 0.24801(13) 0.6122(3) 0.60439(15) 0.0290(6) Uani 1 1 d .
H16A H 0.2836 0.5446 0.6001 0.043 Uiso 1 1 calc R
H16B H 0.2250 0.6097 0.5595 0.043 Uiso 1 1 calc R
H16C H 0.2224 0.5752 0.6438 0.043 Uiso 1 1 calc R
C17 C 0.52288(16) 0.7610(3) 0.5601(2) 0.0367(8) Uani 1 1 d .
C18 C 0.48028(10) 0.7874(3) 0.49577(19) 0.0240(5) Uani 1 1 d .
C19 C 0.51364(16) 0.7570(4) 0.4252(2) 0.0371(8) Uani 1 1 d .
C20 C 0.45973(12) 0.9580(3) 0.4965(2) 0.0433(8) Uani 1 1 d .
H20A H 0.4325 0.9769 0.4560 0.065 Uiso 1 1 calc R
H20B H 0.4951 1.0263 0.4925 0.065 Uiso 1 1 calc R
H20C H 0.4384 0.9799 0.5416 0.065 Uiso 1 1 calc R
C21 C 0.21869(16) 0.6717(4) 0.37244(17) 0.0427(8) Uani 1 1 d .
C22 C 0.27787(14) 0.7637(3) 0.37747(16) 0.0241(6) Uani 1 1 d .
C23 C 0.30758(15) 0.7702(3) 0.30341(18) 0.0301(7) Uani 1 1 d .
C24 C 0.26503(13) 0.9301(3) 0.40143(15) 0.0293(6) Uani 1 1 d .
H24A H 0.3031 0.9882 0.4045 0.044 Uiso 1 1 calc R
H24B H 0.2455 0.9286 0.4486 0.044 Uiso 1 1 calc R
H24C H 0.2382 0.9806 0.3666 0.044 Uiso 1 1 calc R

loop_
_atom_site_aniso_label
_atom_site_aniso_U_11
_atom_site_aniso_U_22
_atom_site_aniso_U_33
_atom_site_aniso_U_23
_atom_site_aniso_U_13
_atom_site_aniso_U_12
Cu1 0.01446(13) 0.02327(14) 0.01978(16) -0.00028(14) 0.00133(14) 0.00140(9)
K1 0.0163(2) 0.0210(2) 0.0239(3) 0.0000(2) -0.0001(2) -0.00045(17)
F1 0.0366(9) 0.0747(13) 0.0416(11) 0.0145(10) 0.0031(9) 0.0241(9)
F2 0.0393(9) 0.0451(10) 0.0415(11) 0.0091(8) 0.0249(8) 0.0071(8)
F3 0.0636(11) 0.0240(8) 0.0586(12) 0.0029(8) 0.0340(9) 0.0124(8)
F4 0.0538(12) 0.0518(10) 0.0206(10) 0.0058(8) 0.0026(8) -0.0068(9)
F5 0.0683(12) 0.0446(11) 0.0338(10) -0.0116(8) -0.0012(9) -0.0216(10)
F6 0.0401(10) 0.0680(13) 0.0365(12) -0.0065(10) -0.0112(8) 0.0170(10)
F7 0.0934(19) 0.0791(16) 0.0340(14) -0.0093(12) -0.0041(13) -0.0126(14)
F8 0.0439(10) 0.0305(9) 0.0766(15) 0.0150(10) -0.0324(11) -0.0030(8)
F9 0.0437(11) 0.0379(10) 0.0852(17) 0.0033(10) -0.0298(11) -0.0163(8)
F10 0.0400(10) 0.0476(12) 0.0819(16) 0.0109(11) 0.0272(11) -0.0107(9)
F11 0.0555(12) 0.0361(10) 0.0688(15) -0.0104(10) 0.0361(11) -0.0024(9)
F12 0.0780(17) 0.0945(19) 0.0351(14) 0.0145(12) -0.0066(12) -0.0146(14)
F13 0.0499(12) 0.112(2) 0.0307(11) 0.0126(12) 0.0006(9) -0.0402(12)
F14 0.0294(9) 0.0840(16) 0.0431(13) 0.0118(10) -0.0122(9) -0.0131(9)
F15 0.0780(14) 0.0439(11) 0.0610(14) 0.0034(10) -0.0251(11) -0.0295(11)
F16 0.0475(10) 0.0506(11) 0.0230(9) 0.0107(8) 0.0002(8) 0.0103(9)
F17 0.0825(15) 0.0353(9) 0.0245(10) -0.0070(7) 0.0015(9) 0.0168(9)
F18 0.0320(9) 0.0655(13) 0.0465(12) -0.0135(10) 0.0131(8) -0.0106(9)
O1 0.0210(10) 0.0318(10) 0.0255(11) -0.0005(8) -0.0024(8) 0.0055(8)
O2 0.0185(10) 0.0358(11) 0.0264(12) -0.0020(8) 0.0013(9) -0.0021(8)
O3 0.0278(11) 0.0345(11) 0.0264(11) -0.0008(9) -0.0049(9) -0.0017(8)
O4 0.0178(9) 0.0256(10) 0.0410(14) 0.0011(8) -0.0082(9) 0.0014(7)
O5 0.0226(9) 0.0312(11) 0.0356(13) 0.0068(9) 0.0056(8) -0.0037(8)
O6 0.0302(11) 0.0401(12) 0.0254(12) 0.0017(9) 0.0027(9) 0.0068(9)
O7 0.0275(9) 0.0234(9) 0.0226(10) -0.0022(7) 0.0085(8) 0.0022(7)
O8 0.0135(7) 0.0232(8) 0.0401(11) 0.0054(10) 0.0031(9) -0.0006(6)
O9 0.0449(11) 0.0245(9) 0.0252(11) -0.0035(8) -0.0138(9) 0.0052(8)
C1 0.0124(11) 0.0363(14) 0.041(2) -0.0065(12) -0.0039(11) 0.0041(11)
C2 0.0163(13) 0.0381(16) 0.041(2) -0.0063(13) 0.0041(13) -0.0026(11)
C3 0.0304(16) 0.0477(18) 0.0281(18) -0.0015(13) 0.0117(14) -0.0001(13)
C4 0.0429(18) 0.0483(18) 0.0197(16) -0.0041(13) 0.0025(14) 0.0014(14)
C5 0.0385(17) 0.0403(17) 0.0309(19) 0.0026(12) -0.0180(15) -0.0048(13)
C6 0.0235(14) 0.0405(17) 0.046(2) 0.0051(16) -0.0156(14) 0.0029(13)
C7 0.0153(12) 0.0229(13) 0.058(2) -0.0102(13) -0.0067(13) 0.0030(10)
C8 0.0181(14) 0.0172(13) 0.056(2) -0.0015(11) 0.0132(14) -0.0009(10)
C9 0.0360(18) 0.055(2) 0.038(2) 0.0134(16) 0.0162(16) 0.0089(16)
C10 0.0401(16) 0.058(2) 0.0266(17) 0.0045(14) 0.0049(14) 0.0180(15)
C11 0.0397(16) 0.0445(17) 0.0201(15) 0.0004(13) -0.0067(13) 0.0017(14)
C12 0.0297(15) 0.0350(16) 0.0282(18) 0.0051(12) -0.0093(14) 0.0031(12)
C13 0.0350(15) 0.0369(16) 0.0290(16) 0.0077(12) 0.0111(13) 0.0066(13)
C14 0.0314(15) 0.0220(13) 0.0192(15) 0.0001(10) 0.0017(12) 0.0004(11)
C15 0.0356(17) 0.0337(16) 0.0264(17) -0.0029(12) 0.0042(14) -0.0033(12)
C16 0.0359(15) 0.0285(14) 0.0224(14) -0.0001(11) 0.0012(12) -0.0054(12)
C17 0.0432(19) 0.0263(15) 0.040(2) 0.0018(13) -0.0121(16) -0.0068(12)
C18 0.0153(10) 0.0198(10) 0.0370(16) 0.0058(12) -0.0006(12) 0.0012(8)
C19 0.0303(16) 0.0376(17) 0.043(2) 0.0067(14) 0.0105(15) -0.0053(12)
C20 0.0281(13) 0.0206(11) 0.081(2) 0.0089(17) 0.0117(18) 0.0047(10)
C21 0.0470(18) 0.056(2) 0.0254(17) 0.0089(14) -0.0120(15) -0.0161(17)
C22 0.0234(14) 0.0289(14) 0.0200(16) 0.0017(10) -0.0065(12) 0.0003(11)
C23 0.0347(17) 0.0295(15) 0.0260(17) -0.0034(11) -0.0017(13) 0.0057(12)
C24 0.0307(14) 0.0307(14) 0.0266(15) 0.0007(12) 0.0000(11) 0.0078(12)

loop_
_atom_type_symbol
_atom_type_description
_atom_type_scat_dispersion_real
_atom_type_scat_dispersion_imag
_atom_type_scat_source
C C 0.0033 0.0016 'International Tables Vol C Tables 4.2.6.8 and 6.1.1.4'
H H 0.0000 0.0000 'International Tables Vol C Tables 4.2.6.8 and 6.1.1.4'
O O 0.0106 0.0060 'International Tables Vol C Tables 4.2.6.8 and 6.1.1.4'
F F 0.0171 0.0103 'International Tables Vol C Tables 4.2.6.8 and 6.1.1.4'
K K 0.2009 0.2494 'International Tables Vol C Tables 4.2.6.8 and 6.1.1.4'
Cu Cu 0.3201 1.2651 'International Tables Vol C Tables 4.2.6.8 and 6.1.1.4'

loop_
_geom_angle_atom_site_label_1
_geom_angle_atom_site_label_2
_geom_angle_atom_site_label_3
_geom_angle
_geom_angle_site_symmetry_3
O7 Cu1 O9 113.88(9) .
O7 Cu1 O8 136.69(9) .
O9 Cu1 O8 109.42(10) .
O5 K1 O8 80.69(5) .
O5 K1 O4 60.40(6) .
O8 K1 O4 94.42(5) .
O5 K1 O3 119.38(6) .
O8 K1 O3 103.44(6) .
O4 K1 O3 58.98(6) .
O5 K1 O1 115.61(6) .
O8 K1 O1 118.83(6) .
O4 K1 O1 146.12(5) .
O3 K1 O1 114.10(6) .
O5 K1 F11 137.71(6) .
O8 K1 F11 57.13(5) .
O4 K1 F11 115.58(7) .
O3 K1 F11 72.58(6) .
O1 K1 F11 89.91(6) .
O5 K1 F8 105.95(6) .
O8 K1 F8 56.21(5) .
O4 K1 F8 150.33(5) .
O3 K1 F8 126.71(6) .
O1 K1 F8 62.65(5) .
F11 K1 F8 54.79(6) .
O5 K1 O6 58.78(6) .
O8 K1 O6 103.15(6) .
O4 K1 O6 111.92(7) .
O3 K1 O6 152.49(6) .
O1 K1 O6 57.12(6) .
F11 K1 O6 129.26(7) .
F8 K1 O6 75.10(6) .
O5 K1 O2 152.42(6) .
O8 K1 O2 126.74(5) .
O4 K1 O2 109.05(6) .
O3 K1 O2 57.00(6) .
O1 K1 O2 57.31(6) .
F11 K1 O2 69.61(5) .
F8 K1 O2 94.02(6) .
O6 K1 O2 110.46(6) .
O5 K1 C20 79.49(6) 1_545
O8 K1 C20 157.07(5) 1_545
O4 K1 C20 65.65(6) 1_545
O3 K1 C20 76.74(8) 1_545
O1 K1 C20 80.47(7) 1_545
F11 K1 C20 140.54(7) 1_545
F8 K1 C20 141.57(7) 1_545
O6 K1 C20 76.03(8) 1_545
O2 K1 C20 73.08(6) 1_545
C17 F8 K1 120.92(17) .
C19 F11 K1 119.68(18) .
C12 O1 C1 111.7(2) .
C12 O1 K1 120.74(17) .
C1 O1 K1 120.54(16) .
C3 O2 C2 112.9(2) .
C3 O2 K1 113.73(17) .
C2 O2 K1 110.81(17) .
C4 O3 C5 111.3(2) .
C4 O3 K1 121.22(17) .
C5 O3 K1 117.66(19) .
C6 O4 C7 111.4(2) .
C6 O4 K1 108.00(16) .
C7 O4 K1 110.00(16) .
C8 O5 C9 112.0(3) .
C8 O5 K1 116.24(17) .
C9 O5 K1 118.74(18) .
C10 O6 C11 112.0(2) .
C10 O6 K1 107.63(16) .
C11 O6 K1 112.80(17) .
C14 O7 Cu1 126.88(16) .
C18 O8 Cu1 121.30(13) .
C18 O8 K1 114.47(12) .
Cu1 O8 K1 124.02(7) .
C22 O9 Cu1 129.25(17) .
O1 C1 C2 108.2(2) .
O2 C2 C1 109.1(2) .
O2 C3 C4 108.8(3) .
O3 C4 C3 108.5(3) .
O3 C5 C6 109.0(3) .
O4 C6 C5 109.0(2) .
O4 C7 C8 109.5(2) .
O5 C8 C7 109.4(2) .
O5 C9 C10 109.8(3) .
O6 C10 C9 107.4(3) .
O6 C11 C12 107.8(2) .
O1 C12 C11 108.6(2) .
F3 C13 F1 106.9(2) .
F3 C13 F2 106.7(2) .
F1 C13 F2 106.8(2) .
F3 C13 C14 113.2(3) .
F1 C13 C14 110.0(2) .
F2 C13 C14 112.7(2) .
O7 C14 C16 114.5(2) .
O7 C14 C15 107.9(2) .
C16 C14 C15 108.6(2) .
O7 C14 C13 106.4(2) .
C16 C14 C13 109.6(2) .
C15 C14 C13 109.8(2) .
F5 C15 F4 106.8(2) .
F5 C15 F6 106.1(2) .
F4 C15 F6 106.1(3) .
F5 C15 C14 114.0(3) .
F4 C15 C14 113.9(3) .
F6 C15 C14 109.4(2) .
F7 C17 F8 106.7(3) .
F7 C17 F9 106.8(3) .
F8 C17 F9 106.3(3) .
F7 C17 C18 111.3(3) .
F8 C17 C18 111.7(2) .
F9 C17 C18 113.6(3) .
O8 C18 C19 108.0(3) .
O8 C18 C20 115.11(18) .
C19 C18 C20 108.3(3) .
O8 C18 C17 106.7(2) .
C19 C18 C17 110.4(2) .
C20 C18 C17 108.3(3) .
F10 C19 F11 107.0(3) .
F10 C19 F12 106.3(3) .
F11 C19 F12 107.5(3) .
F10 C19 C18 113.6(3) .
F11 C19 C18 112.3(3) .
F12 C19 C18 109.8(3) .
C18 C20 K1 157.64(16) 1_565
F13 C21 F15 106.7(3) .
F13 C21 F14 106.2(3) .
F15 C21 F14 106.9(3) .
F13 C21 C22 110.3(3) .
F15 C21 C22 113.0(3) .
F14 C21 C22 113.2(3) .
O9 C22 C24 115.6(2) .
O9 C22 C23 106.6(2) .
C24 C22 C23 108.1(2) .
O9 C22 C21 107.1(2) .
C24 C22 C21 110.0(3) .
C23 C22 C21 109.3(2) .
F17 C23 F16 106.5(2) .
F17 C23 F18 105.4(2) .
F16 C23 F18 105.4(3) .
F17 C23 C22 114.2(3) .
F16 C23 C22 114.2(2) .
F18 C23 C22 110.4(3) .

loop_
_geom_bond_atom_site_label_1
_geom_bond_atom_site_label_2
_geom_bond_distance
_geom_bond_site_symmetry_2
Cu1 O7 1.8283(18) .
Cu1 O9 1.8349(19) .
Cu1 O8 1.8576(15) .
K1 O5 2.8141(19) .
K1 O8 2.8456(16) .
K1 O4 2.860(2) .
K1 O3 2.864(2) .
K1 O1 2.872(2) .
K1 F11 2.891(2) .
K1 F8 2.8957(19) .
K1 O6 2.904(2) .
K1 O2 2.914(2) .
K1 C20 3.490(3) 1_545
F1 C13 1.340(4) .
F2 C13 1.346(3) .
F3 C13 1.329(4) .
F4 C15 1.338(4) .
F5 C15 1.325(4) .
F6 C15 1.352(4) .
F7 C17 1.319(4) .
F8 C17 1.343(3) .
F9 C17 1.345(4) .
F10 C19 1.332(4) .
F11 C19 1.337(4) .
F12 C19 1.339(5) .
F13 C21 1.335(4) .
F14 C21 1.349(4) .
F15 C21 1.341(4) .
F16 C23 1.342(4) .
F17 C23 1.331(3) .
F18 C23 1.345(4) .
O1 C12 1.419(4) .
O1 C1 1.425(3) .
O2 C3 1.404(4) .
O2 C2 1.425(4) .
O3 C4 1.414(4) .
O3 C5 1.426(4) .
O4 C6 1.413(4) .
O4 C7 1.435(4) .
O5 C8 1.422(4) .
O5 C9 1.427(4) .
O6 C10 1.419(3) .
O6 C11 1.429(4) .
O7 C14 1.381(3) .
O8 C18 1.379(3) .
O9 C22 1.377(3) .
C1 C2 1.478(5) .
C3 C4 1.504(5) .
C5 C6 1.499(5) .
C7 C8 1.483(5) .
C9 C10 1.489(5) .
C11 C12 1.496(4) .
C13 C14 1.540(4) .
C14 C16 1.524(4) .
C14 C15 1.538(4) .
C17 C18 1.541(4) .
C18 C19 1.530(5) .
C18 C20 1.532(3) .
C20 K1 3.490(3) 1_565
C21 C22 1.530(4) .
C22 C24 1.522(4) .
C22 C23 1.529(4) .
